data_2021216
loop_
_publ_author_name
'Harchani, Ali'
'Trzybi\'nski, Damian'
'Pawledzio, Sylwia'
'Wo\'zniak, Krzysztof'
'Haddad, Amor'

_publ_section_title
;
 The new heteropolyoxometalate compound
 (C~6~H~8~N)~5~[HAs~2~Mo~6~O~26~(H~2~O)]&#x00B7;3H~2~O: crystal structure
 and Hirshfeld surface analysis
;
_journal_coeditor_code QP3014
_journal_issue 10
_journal_name_full 'Acta Crystallographica Section C'
_journal_page_first 1088
_journal_page_last 1093
_journal_paper_doi 10.1107/S2053229618012317
_journal_volume 74
_journal_year 2018
_chemical_formula_iupac '(C6 H8 N)5 [H As2 Mo6 O26 (H2 O)], 3H2 O'
_chemical_formula_moiety '5(C6 H8 N +), As2 H3 Mo6 O27 5-, 3(H2 O)'
_chemical_formula_sum 'C30 H49 As2 Mo6 N5 O30'
_chemical_formula_weight 1685.22
_space_group_crystal_system monoclinic
_space_group_IT_number 14
_space_group_name_Hall '-P 2ybc'
_space_group_name_H-M_alt 'P 1 21/c 1'
_symmetry_space_group_name_Hall '-P 2ybc'
_symmetry_space_group_name_H-M 'P 1 21/c 1'
_atom_sites_solution_hydrogens mixed
_cell_angle_alpha 90
_cell_angle_beta 98.9698(15)
_cell_angle_gamma 90
_cell_formula_units_Z 4
_cell_length_a 14.1301(2)
_cell_length_b 15.4385(2)
_cell_length_c 23.1563(4)
_cell_measurement_reflns_used 13108
_cell_measurement_temperature 100(2)
_cell_measurement_theta_max 29.1150
_cell_measurement_theta_min 1.9410
_cell_volume 4989.71(13)
_computing_cell_refinement
;
CrysAlis PRO (Rigaku OD, 2015)
;
_computing_data_collection
;
CrysAlis PRO (Rigaku OD, 2015)
;
_computing_data_reduction
;
CrysAlis PRO (Rigaku OD, 2015)
;
_computing_molecular_graphics
;
OLEX2 (Dolomanov <i>et al.</i>,  2009), DIAMOND (Brandenburg & Putz,
2005) and
Mercury (Macrae <i>et al.</i>, 2008)
;
_computing_publication_material
;
OLEX2 (Dolomanov <i>et al.</i>,  2009)
;
_computing_structure_refinement
;
SHELXL97 (Sheldrick, 2008)
;
_computing_structure_solution
;
SHELXS97 (Sheldrick, 2008)
;
_diffrn_ambient_temperature 100(2)
_diffrn_detector_area_resol_mean 16.0128
_diffrn_measured_fraction_theta_full 0.999
_diffrn_measured_fraction_theta_max 1.000
_diffrn_measurement_device 'four-circle diffractometer'
_diffrn_measurement_device_type 'Rigaku SuperNova Eos'
_diffrn_measurement_method '\w scans'
_diffrn_radiation_monochromator mirror
_diffrn_radiation_type AgK\a
_diffrn_radiation_wavelength 0.56087
_diffrn_reflns_av_R_equivalents 0.0372
_diffrn_reflns_limit_h_max 14
_diffrn_reflns_limit_h_min -23
_diffrn_reflns_limit_k_max 20
_diffrn_reflns_limit_k_min -25
_diffrn_reflns_limit_l_max 37
_diffrn_reflns_limit_l_min -38
_diffrn_reflns_number 47915
_diffrn_reflns_theta_full 19.665
_diffrn_reflns_theta_max 27.864
_diffrn_reflns_theta_min 1.951
_exptl_absorpt_coefficient_mu 6.294
_exptl_absorpt_correction_T_max 1.000
_exptl_absorpt_correction_T_min 0.460
_exptl_absorpt_correction_type gaussian
_exptl_absorpt_process_details
;
(CrysAlis PRO; Rigaku OD, 2015)
;
_exptl_crystal_colour 'light yellow'
_exptl_crystal_density_diffrn 2.243
_exptl_crystal_description prism
_exptl_crystal_F_000 3288
_exptl_crystal_size_max 0.22
_exptl_crystal_size_mid 0.17
_exptl_crystal_size_min 0.07
_refine_diff_density_max 2.706
_refine_diff_density_min -1.775
_refine_ls_extinction_method none
_refine_ls_goodness_of_fit_ref 1.032
_refine_ls_hydrogen_treatment mixed
_refine_ls_matrix_type full
_refine_ls_number_parameters 714
_refine_ls_number_reflns 24193
_refine_ls_number_restraints 7
_refine_ls_restrained_S_all 1.032
_refine_ls_R_factor_all 0.0741
_refine_ls_R_factor_gt 0.0435
_refine_ls_shift/su_max 0.003
_refine_ls_shift/su_mean 0.000
_refine_ls_structure_factor_coef Fsqd
_refine_ls_weighting_details 'w=1/[\s^2^(Fo^2^)+(0.0220P)^2^+5.4855P] where P=(Fo^2^+2Fc^2^)/3'
_refine_ls_weighting_scheme calc
_refine_ls_wR_factor_gt 0.0716
_refine_ls_wR_factor_ref 0.0795
_reflns_number_gt 17848
_reflns_number_total 24193
_reflns_threshold_expression 'I > 2\s(I)'
_cod_data_source_file qp3014sup1.cif
_cod_data_source_block I
_cod_depositor_comments 'Adding full bibliography for 2021216.cif.'
_cod_original_cell_volume 4989.72(14)
_cod_database_code 2021216
_cod_database_fobs_code 2021216
_shelx_space_group_comment
;
The symmetry employed for this shelxl refinement is uniquely defined
by the following loop, which should always be used as a source of
symmetry information in preference to the above space-group names.
They are only intended as comments.
;

loop_
_space_group_symop_operation_xyz
'x, y, z'
'-x, y+1/2, -z+1/2'
'-x, -y, -z'
'x, -y-1/2, z-1/2'

loop_
_atom_site_type_symbol
_atom_site_label
_atom_site_fract_x
_atom_site_fract_y
_atom_site_fract_z
_atom_site_U_iso_or_equiv
_atom_site_adp_type
_atom_site_calc_flag
_atom_site_occupancy
Mo Mo1 0.46052(2) 0.43535(2) 0.90587(2) 0.00798(4) Uani d 1
Mo Mo2 0.59031(2) 0.34986(2) 0.78937(2) 0.00845(4) Uani d 1
Mo Mo3 0.49430(2) 0.36165(2) 0.64936(2) 0.00874(4) Uani d 1
Mo Mo4 0.25864(2) 0.32363(2) 0.62170(2) 0.00821(4) Uani d 1
Mo Mo5 0.16350(2) 0.26173(2) 0.73644(2) 0.00888(4) Uani d 1
Mo Mo6 0.23816(2) 0.37357(2) 0.87687(2) 0.00830(4) Uani d 1
As As1 0.34908(2) 0.43638(2) 0.75026(2) 0.00629(5) Uani d 1
As As2 0.40155(2) 0.19749(2) 0.73624(2) 0.00781(5) Uani d 1
O O1 0.53726(15) 0.38171(13) 0.85631(9) 0.0109(4) Uani d 1
O O1W 0.38938(15) 0.29479(13) 0.89024(9) 0.0102(4) Uani d 1
H H1WA 0.394(4) 0.259(3) 0.918(2) 0.051 Uiso d 1
H H1WB 0.406(4) 0.272(3) 0.859(2) 0.051 Uiso d 1
O O2 0.58084(15) 0.30579(13) 0.70944(9) 0.0112(4) Uani d 1
O O3 0.36757(14) 0.40199(12) 0.62702(9) 0.0097(4) Uani d 1
O O4 0.18959(15) 0.24133(13) 0.65734(9) 0.0117(4) Uani d 1
O O5 0.20994(15) 0.29517(13) 0.81537(9) 0.0114(4) Uani d 1
O O6 0.33634(15) 0.44171(12) 0.92851(8) 0.0098(4) Uani d 1
O O7 0.46053(14) 0.41137(12) 0.73800(8) 0.0080(3) Uani d 1
O O8 0.27085(14) 0.36262(12) 0.71614(9) 0.0092(4) Uani d 1
O O9 0.34516(14) 0.43228(12) 0.82315(8) 0.0093(4) Uani d 1
O O10 0.47421(15) 0.24444(13) 0.79224(9) 0.0113(4) Uani d 1
O O11 0.39476(15) 0.25059(12) 0.67230(8) 0.0096(4) Uani d 1
O O12 0.29538(15) 0.17668(13) 0.75542(9) 0.0118(4) Uani d 1
O O13 0.45896(16) 0.09961(13) 0.72919(10) 0.0134(4) Uani d 1
H H13 0.427(4) 0.059(3) 0.720(2) 0.056 Uiso d 1
O O14 0.31694(15) 0.53532(12) 0.72493(9) 0.0101(4) Uani d 1
O O15 0.52436(16) 0.40780(13) 0.97150(9) 0.0141(4) Uani d 1
O O16 0.48933(15) 0.54269(13) 0.89678(9) 0.0118(4) Uani d 1
O O17 0.67562(16) 0.27736(14) 0.81788(9) 0.0147(4) Uani d 1
O O18 0.65200(16) 0.44449(14) 0.78179(10) 0.0151(4) Uani d 1
O O19 0.51255(16) 0.29835(13) 0.59181(9) 0.0138(4) Uani d 1
O O20 0.55584(15) 0.45710(13) 0.64145(9) 0.0126(4) Uani d 1
O O21 0.27579(16) 0.26952(13) 0.55889(9) 0.0125(4) Uani d 1
O O22 0.17076(15) 0.39777(13) 0.59915(9) 0.0137(4) Uani d 1
O O23 0.09920(16) 0.16990(14) 0.74488(9) 0.0146(4) Uani d 1
O O24 0.07784(15) 0.33936(14) 0.72010(10) 0.0152(4) Uani d 1
O O25 0.20632(16) 0.31536(14) 0.93326(10) 0.0158(4) Uani d 1
O O26 0.14963(16) 0.44861(14) 0.86073(10) 0.0151(4) Uani d 1
O O2W 0.40475(18) 0.19056(16) 0.97818(10) 0.0184(5) Uani d 1
H H2WA 0.451(3) 0.193(3) 1.0064(17) 0.056 Uiso d 1
H H2WB 0.358(3) 0.199(3) 0.997(2) 0.056 Uiso d 1
O O3W 0.01755(18) 0.52286(15) 0.77340(11) 0.0183(5) Uani d 1
H H3WA 0.056(4) 0.511(3) 0.803(2) 0.056 Uiso d 1
H H3WB -0.004(4) 0.5717(19) 0.782(2) 0.056 Uiso d 1
O O4W 0.8612(2) 0.4095(2) 0.77036(13) 0.0340(7) Uani d 1
H H4WA 0.9161(18) 0.436(3) 0.772(2) 0.051 Uiso d 1
H H4WB 0.832(3) 0.407(3) 0.8034(14) 0.051 Uiso d 1
N N1A 0.32753(19) 0.09688(16) 0.54219(11) 0.0116(4) Uani d 1
H H1AA 0.383(3) 0.081(3) 0.563(2) 0.045 Uiso d 1
H H1AB 0.338(3) 0.088(3) 0.5061(11) 0.045 Uiso d 1
H H1AC 0.324(3) 0.1522(13) 0.547(2) 0.045 Uiso d 1
C C1A 0.2453(2) 0.04776(19) 0.55697(13) 0.0129(5) Uani d 1
C C2A 0.1588(3) 0.0884(2) 0.55512(19) 0.0260(8) Uani d 1
H H2A 0.1521 0.1467 0.5451 0.031 Uiso calc 1
C C3A 0.0811(3) 0.0416(2) 0.5685(2) 0.0336(10) Uani d 1
H H3A 0.0222 0.0688 0.5676 0.040 Uiso calc 1
C C4A 0.0906(3) -0.0448(3) 0.58299(17) 0.0294(8) Uani d 1
H H4A 0.0387 -0.0756 0.5926 0.035 Uiso calc 1
C C5A 0.1782(3) -0.0857(3) 0.5832(2) 0.0373(11) Uani d 1
H H5A 0.1846 -0.1443 0.5924 0.045 Uiso calc 1
C C6A 0.2565(3) -0.0395(2) 0.56976(19) 0.0298(9) Uani d 1
H H6A 0.3151 -0.0667 0.5694 0.036 Uiso calc 1
N N1B 0.2494(2) 0.02014(18) 0.80618(14) 0.0236(6) Uani d 1
H H1BA 0.3009 -0.0126 0.8172 0.028 Uiso calc 1
H H1BB 0.2676 0.0725 0.7961 0.028 Uiso calc 1
H H1BC 0.2129 -0.0043 0.7757 0.028 Uiso calc 1
C C1B 0.1949(3) 0.0281(2) 0.85451(15) 0.0188(6) Uani d 1
C C2B 0.1324(2) -0.0378(2) 0.86481(15) 0.0192(6) Uani d 1
H H2B 0.1205 -0.0843 0.8391 0.023 Uiso calc 1
C C3B 0.0888(2) -0.0327(2) 0.91368(15) 0.0192(6) Uani d 1
H H3B 0.0462 -0.0757 0.9211 0.023 Uiso calc 1
C C4B 0.1079(2) 0.0363(2) 0.95201(14) 0.0203(7) Uani d 1
H H4B 0.0802 0.0381 0.9859 0.024 Uiso calc 1
C C5B 0.1682(2) 0.1028(2) 0.94003(16) 0.0208(7) Uani d 1
H H5B 0.1792 0.1499 0.9653 0.025 Uiso calc 1
C C6B 0.2116(2) 0.0991(2) 0.89110(16) 0.0206(7) Uani d 1
H H6B 0.2516 0.1436 0.8826 0.025 Uiso calc 1
N N1C 0.5731(2) 0.10115(17) 0.85860(11) 0.0123(5) Uani d 1
H H1CA 0.617(4) 0.077(3) 0.837(2) 0.045 Uiso d 1
H H1CB 0.530(4) 0.063(3) 0.858(2) 0.045 Uiso d 1
H H1CC 0.544(3) 0.146(3) 0.836(2) 0.045 Uiso d 1
C C1C 0.6097(2) 0.12234(18) 0.92012(12) 0.0109(5) Uani d 1
C C2C 0.6240(2) 0.20819(19) 0.93577(13) 0.0141(6) Uani d 1
H H2C 0.6102 0.2521 0.9082 0.017 Uiso calc 1
C C3C 0.6593(2) 0.2274(2) 0.99372(14) 0.0164(6) Uani d 1
H H3C 0.6686 0.2850 1.0050 0.020 Uiso calc 1
C C4C 0.6809(2) 0.1628(2) 1.03491(13) 0.0145(6) Uani d 1
H H4C 0.7066 0.1764 1.0733 0.017 Uiso calc 1
C C5C 0.6638(2) 0.0772(2) 1.01823(14) 0.0185(6) Uani d 1
H H5C 0.6761 0.0333 1.0459 0.022 Uiso calc 1
C C6C 0.6285(2) 0.05650(19) 0.96057(13) 0.0166(6) Uani d 1
H H6C 0.6176 -0.0009 0.9494 0.020 Uiso calc 1
N N1D 0.12574(19) 0.52960(16) 0.67883(11) 0.0137(5) Uani d 1
H H1DA 0.1197 0.4800 0.6591 0.016 Uiso calc 1
H H1DB 0.0873 0.5290 0.7058 0.016 Uiso calc 1
H H1DC 0.1862 0.5359 0.6961 0.016 Uiso calc 1
C C1D 0.0995(2) 0.60201(19) 0.63842(13) 0.0129(5) Uani d 1
C C2D 0.1344(2) 0.6036(2) 0.58568(15) 0.0186(6) Uani d 1
H H2D 0.1762 0.5609 0.5767 0.022 Uiso calc 1
C C3D 0.1058(3) 0.6702(2) 0.54647(15) 0.0222(7) Uani d 1
H H3D 0.1284 0.6722 0.5109 0.027 Uiso calc 1
C C4D 0.0438(3) 0.7335(2) 0.56023(16) 0.0237(7) Uani d 1
H H4D 0.0234 0.7770 0.5334 0.028 Uiso calc 1
C C5D 0.0120(3) 0.7324(2) 0.61380(16) 0.0212(7) Uani d 1
H H5D -0.0282 0.7761 0.6232 0.025 Uiso calc 1
C C6D 0.0396(2) 0.66654(19) 0.65362(14) 0.0151(6) Uani d 1
H H6D 0.0185 0.6657 0.6897 0.018 Uiso calc 1
N N1E 0.35884(19) 0.64701(16) 0.81868(12) 0.0109(4) Uani d 1
H H1EA 0.351(3) 0.618(3) 0.787(2) 0.045 Uiso d 1
H H1EB 0.403(3) 0.624(3) 0.849(2) 0.045 Uiso d 1
H H1EC 0.383(3) 0.695(3) 0.809(2) 0.045 Uiso d 1
C C1E 0.2670(2) 0.66505(18) 0.83821(13) 0.0109(5) Uani d 1
C C2E 0.2009(2) 0.71497(19) 0.80198(14) 0.0153(6) Uani d 1
H H2E 0.2148 0.7360 0.7666 0.018 Uiso calc 1
C C3E 0.1137(2) 0.7328(2) 0.81975(16) 0.0192(6) Uani d 1
H H3E 0.0682 0.7657 0.7959 0.023 Uiso calc 1
C C4E 0.0937(2) 0.7020(2) 0.87280(15) 0.0190(6) Uani d 1
H H4E 0.0353 0.7149 0.8847 0.023 Uiso calc 1
C C5E 0.1606(2) 0.6520(2) 0.90804(14) 0.0172(6) Uani d 1
H H5E 0.1467 0.6310 0.9434 0.021 Uiso calc 1
C C6E 0.2485(2) 0.63290(19) 0.89100(13) 0.0142(5) Uani d 1
H H6E 0.2936 0.5993 0.9146 0.017 Uiso calc 1

loop_
_atom_site_aniso_label
_atom_site_aniso_U_11
_atom_site_aniso_U_22
_atom_site_aniso_U_33
_atom_site_aniso_U_12
_atom_site_aniso_U_13
_atom_site_aniso_U_23
Mo1 0.00897(10) 0.00774(9) 0.00689(9) -0.00051(8) 0.00017(7) -0.00024(7)
Mo2 0.00748(9) 0.00854(9) 0.00935(10) 0.00073(7) 0.00140(7) 0.00167(8)
Mo3 0.00951(10) 0.00882(9) 0.00847(9) 0.00101(8) 0.00318(8) 0.00182(8)
Mo4 0.01006(10) 0.00772(9) 0.00686(9) -0.00051(8) 0.00141(7) -0.00080(7)
Mo5 0.00843(10) 0.00991(9) 0.00848(10) -0.00301(8) 0.00191(7) -0.00182(8)
Mo6 0.00895(10) 0.00890(9) 0.00711(9) -0.00096(8) 0.00141(7) -0.00058(7)
As1 0.00710(11) 0.00564(11) 0.00605(11) -0.00023(9) 0.00074(9) 0.00006(9)
As2 0.01015(12) 0.00577(11) 0.00784(12) 0.00039(9) 0.00247(9) 0.00067(9)
O1 0.0106(9) 0.0104(9) 0.0116(9) 0.0000(7) 0.0013(7) 0.0005(7)
O1W 0.0136(10) 0.0083(9) 0.0087(9) 0.0003(7) 0.0018(7) 0.0007(7)
O2 0.0114(9) 0.0124(9) 0.0102(9) 0.0044(8) 0.0030(7) 0.0018(7)
O3 0.0117(9) 0.0077(8) 0.0099(9) -0.0006(7) 0.0023(7) 0.0026(7)
O4 0.0164(10) 0.0100(9) 0.0089(9) -0.0036(8) 0.0024(8) -0.0020(7)
O5 0.0136(10) 0.0123(9) 0.0084(9) -0.0036(8) 0.0017(7) -0.0019(7)
O6 0.0119(9) 0.0099(9) 0.0076(9) -0.0006(7) 0.0019(7) -0.0008(7)
O7 0.0065(8) 0.0087(8) 0.0090(9) 0.0010(7) 0.0022(7) 0.0000(7)
O8 0.0098(9) 0.0098(9) 0.0080(9) -0.0020(7) 0.0009(7) -0.0008(7)
O9 0.0100(9) 0.0108(9) 0.0064(8) -0.0005(7) -0.0009(7) 0.0003(7)
O10 0.0166(10) 0.0095(9) 0.0074(9) -0.0023(8) 0.0009(7) 0.0006(7)
O11 0.0130(10) 0.0082(8) 0.0081(9) 0.0010(7) 0.0031(7) 0.0019(7)
O12 0.0105(9) 0.0107(9) 0.0152(10) -0.0001(7) 0.0052(8) 0.0025(8)
O13 0.0127(10) 0.0079(9) 0.0199(11) 0.0024(8) 0.0034(8) 0.0008(8)
O14 0.0120(10) 0.0062(8) 0.0119(9) 0.0007(7) 0.0007(7) 0.0003(7)
O15 0.0160(10) 0.0152(10) 0.0100(10) 0.0028(8) -0.0016(8) -0.0008(8)
O16 0.0142(10) 0.0087(9) 0.0123(10) -0.0014(7) 0.0017(8) -0.0005(7)
O17 0.0144(10) 0.0175(10) 0.0123(10) 0.0057(8) 0.0025(8) 0.0033(8)
O18 0.0124(10) 0.0152(10) 0.0170(11) -0.0038(8) 0.0000(8) 0.0031(8)
O19 0.0159(11) 0.0130(9) 0.0136(10) 0.0013(8) 0.0056(8) 0.0012(8)
O20 0.0120(10) 0.0122(9) 0.0142(10) 0.0003(8) 0.0038(8) 0.0036(8)
O21 0.0176(11) 0.0115(9) 0.0090(9) -0.0011(8) 0.0040(8) -0.0009(7)
O22 0.0135(10) 0.0141(10) 0.0130(10) 0.0005(8) 0.0004(8) -0.0003(8)
O23 0.0157(11) 0.0153(10) 0.0134(10) -0.0058(8) 0.0042(8) -0.0020(8)
O24 0.0106(10) 0.0186(10) 0.0162(11) -0.0015(8) 0.0014(8) -0.0043(8)
O25 0.0178(11) 0.0171(10) 0.0128(10) -0.0057(9) 0.0035(8) -0.0001(8)
O26 0.0136(10) 0.0150(10) 0.0165(11) 0.0022(8) 0.0015(8) -0.0020(8)
O2W 0.0189(12) 0.0246(12) 0.0122(11) 0.0023(10) 0.0041(9) 0.0051(9)
O3W 0.0209(12) 0.0142(10) 0.0193(12) 0.0046(9) 0.0010(9) 0.0003(9)
O4W 0.0333(17) 0.0420(17) 0.0279(15) -0.0015(13) 0.0083(13) 0.0024(13)
N1A 0.0125(11) 0.0113(11) 0.0110(11) 0.0020(9) 0.0021(9) 0.0009(9)
C1A 0.0124(13) 0.0141(13) 0.0116(13) -0.0033(10) -0.0002(10) 0.0012(10)
C2A 0.0195(17) 0.0126(14) 0.049(2) -0.0004(12) 0.0135(16) -0.0048(15)
C3A 0.0217(19) 0.0227(17) 0.060(3) -0.0024(15) 0.0189(19) -0.0123(18)
C4A 0.0248(19) 0.035(2) 0.029(2) -0.0117(16) 0.0055(15) 0.0035(16)
C5A 0.026(2) 0.028(2) 0.054(3) -0.0064(16) -0.0061(19) 0.0235(19)
C6A 0.0175(17) 0.0228(17) 0.046(2) 0.0010(14) -0.0038(16) 0.0154(16)
N1B 0.0320(17) 0.0160(13) 0.0261(16) -0.0009(12) 0.0149(13) 0.0012(11)
C1B 0.0238(17) 0.0124(13) 0.0237(17) 0.0026(12) 0.0143(13) 0.0038(12)
C2B 0.0239(17) 0.0132(13) 0.0227(16) 0.0000(12) 0.0103(13) 0.0024(12)
C3B 0.0179(15) 0.0208(15) 0.0197(16) -0.0019(12) 0.0051(12) 0.0063(12)
C4B 0.0204(16) 0.0272(17) 0.0124(14) -0.0005(13) -0.0006(12) 0.0064(12)
C5B 0.0183(16) 0.0183(15) 0.0240(17) 0.0014(12) -0.0026(13) 0.0018(13)
C6B 0.0198(16) 0.0128(14) 0.0305(19) 0.0018(12) 0.0078(14) 0.0054(13)
N1C 0.0164(12) 0.0117(11) 0.0083(11) 0.0020(9) 0.0000(9) -0.0009(9)
C1C 0.0130(13) 0.0113(12) 0.0081(12) 0.0031(10) 0.0007(10) -0.0005(10)
C2C 0.0185(15) 0.0131(13) 0.0102(13) 0.0000(11) 0.0002(11) 0.0009(10)
C3C 0.0198(15) 0.0148(13) 0.0144(14) 0.0009(11) 0.0017(12) -0.0035(11)
C4C 0.0152(14) 0.0205(14) 0.0073(12) 0.0038(11) -0.0003(10) -0.0017(11)
C5C 0.0258(17) 0.0162(14) 0.0129(14) 0.0083(12) 0.0013(12) 0.0004(11)
C6C 0.0283(17) 0.0104(12) 0.0107(13) 0.0037(12) 0.0014(12) 0.0001(10)
N1D 0.0126(12) 0.0125(11) 0.0152(12) 0.0030(9) -0.0003(9) -0.0016(9)
C1D 0.0101(12) 0.0147(13) 0.0135(13) 0.0002(10) 0.0002(10) 0.0005(10)
C2D 0.0183(15) 0.0194(15) 0.0198(16) -0.0011(12) 0.0081(12) -0.0039(12)
C3D 0.0266(18) 0.0235(16) 0.0175(16) -0.0066(14) 0.0067(13) -0.0011(13)
C4D 0.0257(18) 0.0204(16) 0.0238(18) -0.0014(14) 0.0002(14) 0.0067(14)
C5D 0.0205(16) 0.0167(14) 0.0266(18) 0.0051(12) 0.0046(13) 0.0011(13)
C6D 0.0125(13) 0.0165(13) 0.0166(14) 0.0037(11) 0.0032(11) 0.0003(11)
N1E 0.0113(11) 0.0087(10) 0.0128(11) 0.0004(9) 0.0023(9) -0.0019(9)
C1E 0.0106(12) 0.0093(11) 0.0122(12) -0.0020(9) 0.0000(10) -0.0023(10)
C2E 0.0150(14) 0.0143(13) 0.0165(14) -0.0004(11) 0.0018(11) 0.0020(11)
C3E 0.0103(13) 0.0162(14) 0.0299(18) 0.0005(11) -0.0001(12) -0.0007(13)
C4E 0.0128(14) 0.0185(14) 0.0266(17) -0.0016(12) 0.0059(12) -0.0062(13)
C5E 0.0184(15) 0.0173(14) 0.0174(15) -0.0026(12) 0.0076(12) -0.0018(12)
C6E 0.0162(14) 0.0105(12) 0.0149(14) -0.0010(10) -0.0001(11) -0.0007(10)

loop_
_atom_type_symbol
_atom_type_description
_atom_type_scat_dispersion_real
_atom_type_scat_dispersion_imag
_atom_type_scat_source
C C 0.0015 0.0009 'International Tables Vol C Tables 4.2.6.8 and 6.1.1.4'
H H 0.0000 0.0000 'International Tables Vol C Tables 4.2.6.8 and 6.1.1.4'
As As 0.2758 1.3314 'International Tables Vol C Tables 4.2.6.8 and 6.1.1.4'
Mo Mo -1.2703 3.0978 'International Tables Vol C Tables 4.2.6.8 and 6.1.1.4'
N N 0.0030 0.0019 'International Tables Vol C Tables 4.2.6.8 and 6.1.1.4'
O O 0.0056 0.0036 'International Tables Vol C Tables 4.2.6.8 and 6.1.1.4'

loop_
_geom_angle_atom_site_label_1
_geom_angle_atom_site_label_2
_geom_angle_atom_site_label_3
_geom_angle
O1 Mo1 O1W 77.18(8)
O1 Mo1 O6 145.91(9)
O1 Mo1 O9 83.40(8)
O6 Mo1 O1W 72.92(8)
O6 Mo1 O9 70.71(8)
O9 Mo1 O1W 68.37(7)
O15 Mo1 O1 99.15(10)
O15 Mo1 O1W 93.46(9)
O15 Mo1 O6 98.63(10)
O15 Mo1 O9 160.76(9)
O15 Mo1 O16 104.31(10)
O16 Mo1 O1 100.25(9)
O16 Mo1 O1W 162.21(9)
O16 Mo1 O6 103.19(9)
O16 Mo1 O9 93.89(8)
O1 Mo2 O2 152.78(9)
O1 Mo2 O7 85.90(8)
O1 Mo2 O10 77.66(8)
O2 Mo2 O7 73.44(8)
O2 Mo2 O10 80.72(8)
O7 Mo2 O10 77.77(7)
O17 Mo2 O1 101.57(10)
O17 Mo2 O2 94.48(9)
O17 Mo2 O7 163.48(9)
O17 Mo2 O10 89.35(9)
O17 Mo2 O18 104.96(11)
O18 Mo2 O1 97.73(10)
O18 Mo2 O2 99.18(10)
O18 Mo2 O7 88.38(9)
O18 Mo2 O10 165.62(9)
O2 Mo3 O7 72.54(8)
O2 Mo3 O11 80.93(8)
O3 Mo3 O2 145.09(9)
O3 Mo3 O7 79.37(8)
O3 Mo3 O11 74.05(8)
O7 Mo3 O11 79.99(7)
O19 Mo3 O2 98.80(9)
O19 Mo3 O3 103.14(10)
O19 Mo3 O7 164.32(8)
O19 Mo3 O11 85.80(9)
O19 Mo3 O20 105.37(10)
O20 Mo3 O2 100.71(9)
O20 Mo3 O3 99.23(9)
O20 Mo3 O7 89.31(9)
O20 Mo3 O11 168.20(9)
O3 Mo4 O8 80.33(8)
O3 Mo4 O11 72.08(7)
O4 Mo4 O3 148.87(9)
O4 Mo4 O8 73.68(8)
O4 Mo4 O11 84.13(8)
O8 Mo4 O11 73.37(7)
O21 Mo4 O3 98.08(9)
O21 Mo4 O4 101.20(9)
O21 Mo4 O8 161.63(9)
O21 Mo4 O11 88.67(9)
O22 Mo4 O3 97.63(9)
O22 Mo4 O4 100.70(10)
O22 Mo4 O8 93.43(9)
O22 Mo4 O11 164.23(9)
O22 Mo4 O21 104.91(10)
O4 Mo5 O8 71.73(8)
O4 Mo5 O12 79.53(8)
O5 Mo5 O4 148.63(9)
O5 Mo5 O8 82.66(8)
O5 Mo5 O12 79.74(8)
O12 Mo5 O8 83.23(7)
O23 Mo5 O4 98.91(9)
O23 Mo5 O5 102.92(10)
O23 Mo5 O8 166.95(9)
O23 Mo5 O12 86.16(9)
O24 Mo5 O4 97.86(10)
O24 Mo5 O5 98.53(10)
O24 Mo5 O8 86.90(9)
O24 Mo5 O12 170.11(9)
O24 Mo5 O23 103.70(11)
O5 Mo6 O1W 81.47(8)
O5 Mo6 O6 148.22(9)
O5 Mo6 O9 85.56(8)
O6 Mo6 O1W 70.82(8)
O6 Mo6 O9 70.06(8)
O9 Mo6 O1W 68.05(7)
O25 Mo6 O1W 88.31(9)
O25 Mo6 O5 101.10(10)
O25 Mo6 O6 93.51(9)
O25 Mo6 O9 154.37(9)
O25 Mo6 O26 104.75(11)
O26 Mo6 O1W 165.27(9)
O26 Mo6 O5 102.22(10)
O26 Mo6 O6 101.07(9)
O26 Mo6 O9 97.82(9)
O7 As1 O8 109.01(10)
O7 As1 O9 109.54(10)
O8 As1 O9 108.57(10)
O14 As1 O7 111.05(10)
O14 As1 O8 109.17(10)
O14 As1 O9 109.47(10)
O10 As2 O13 102.07(10)
O11 As2 O10 114.30(10)
O11 As2 O13 107.76(10)
O12 As2 O10 110.14(10)
O12 As2 O11 113.56(10)
O12 As2 O13 108.16(10)
Mo1 O1 Mo2 162.11(12)
Mo1 O1W Mo6 84.60(6)
Mo1 O1W H1WA 120(3)
Mo1 O1W H1WB 110(3)
Mo6 O1W H1WA 112(3)
Mo6 O1W H1WB 116(3)
H1WA O1W H1WB 112(4)
Mo3 O2 Mo2 118.28(10)
Mo3 O3 Mo4 121.24(10)
Mo4 O4 Mo5 119.53(10)
Mo6 O5 Mo5 154.86(12)
Mo1 O6 Mo6 113.13(10)
Mo2 O7 Mo3 93.77(7)
As1 O7 Mo2 135.81(11)
As1 O7 Mo3 123.56(10)
Mo4 O8 Mo5 93.74(7)
As1 O8 Mo4 125.38(11)
As1 O8 Mo5 140.51(11)
Mo6 O9 Mo1 89.88(7)
As1 O9 Mo1 133.94(11)
As1 O9 Mo6 132.95(10)
As2 O10 Mo2 128.90(11)
Mo3 O11 Mo4 90.53(7)
As2 O11 Mo3 127.27(11)
As2 O11 Mo4 126.61(11)
As2 O12 Mo5 125.86(11)
As2 O13 H13 118(4)
H2WA O2W H2WB 100(5)
H3WA O3W H3WB 102(5)
H4WA O4W H4WB 119(4)
H1AA N1A H1AB 103(4)
H1AA N1A H1AC 105(4)
H1AB N1A H1AC 107(4)
C1A N1A H1AA 113(3)
C1A N1A H1AB 113(3)
C1A N1A H1AC 115(3)
C2A C1A N1A 119.3(3)
C2A C1A C6A 121.7(3)
C6A C1A N1A 118.9(3)
C1A C2A H2A 120.4
C1A C2A C3A 119.1(3)
C3A C2A H2A 120.4
C2A C3A H3A 119.7
C4A C3A C2A 120.6(4)
C4A C3A H3A 119.7
C3A C4A H4A 120.2
C3A C4A C5A 119.6(4)
C5A C4A H4A 120.2
C4A C5A H5A 119.8
C4A C5A C6A 120.3(4)
C6A C5A H5A 119.8
C1A C6A C5A 118.6(4)
C1A C6A H6A 120.7
C5A C6A H6A 120.7
H1BA N1B H1BB 109.5
H1BA N1B H1BC 109.5
H1BB N1B H1BC 109.5
C1B N1B H1BA 109.5
C1B N1B H1BB 109.5
C1B N1B H1BC 109.5
C2B C1B N1B 119.6(3)
C6B C1B N1B 118.5(3)
C6B C1B C2B 121.8(3)
C1B C2B H2B 120.7
C3B C2B C1B 118.5(3)
C3B C2B H2B 120.7
C2B C3B H3B 119.9
C2B C3B C4B 120.3(3)
C4B C3B H3B 119.9
C3B C4B H4B 119.9
C3B C4B C5B 120.3(3)
C5B C4B H4B 119.9
C4B C5B H5B 120.0
C6B C5B C4B 120.0(3)
C6B C5B H5B 120.0
C1B C6B H6B 120.5
C5B C6B C1B 119.0(3)
C5B C6B H6B 120.5
H1CA N1C H1CB 105(4)
H1CA N1C H1CC 106(4)
H1CB N1C H1CC 105(4)
C1C N1C H1CA 117(3)
C1C N1C H1CB 108(3)
C1C N1C H1CC 116(3)
C2C C1C N1C 118.8(3)
C6C C1C N1C 119.6(3)
C6C C1C C2C 121.6(3)
C1C C2C H2C 120.8
C1C C2C C3C 118.3(3)
C3C C2C H2C 120.8
C2C C3C H3C 119.3
C4C C3C C2C 121.4(3)
C4C C3C H3C 119.3
C3C C4C H4C 120.5
C3C C4C C5C 119.1(3)
C5C C4C H4C 120.5
C4C C5C H5C 119.7
C4C C5C C6C 120.5(3)
C6C C5C H5C 119.7
C1C C6C C5C 119.1(3)
C1C C6C H6C 120.5
C5C C6C H6C 120.5
H1DA N1D H1DB 109.5
H1DA N1D H1DC 109.5
H1DB N1D H1DC 109.5
C1D N1D H1DA 109.5
C1D N1D H1DB 109.5
C1D N1D H1DC 109.5
C2D C1D N1D 119.0(3)
C6D C1D N1D 119.3(3)
C6D C1D C2D 121.7(3)
C1D C2D H2D 120.6
C1D C2D C3D 118.7(3)
C3D C2D H2D 120.6
C2D C3D H3D 119.9
C4D C3D C2D 120.2(3)
C4D C3D H3D 119.9
C3D C4D H4D 119.9
C3D C4D C5D 120.2(3)
C5D C4D H4D 119.9
C4D C5D H5D 119.7
C4D C5D C6D 120.6(3)
C6D C5D H5D 119.7
C1D C6D C5D 118.5(3)
C1D C6D H6D 120.8
C5D C6D H6D 120.8
H1EA N1E H1EB 116(4)
H1EA N1E H1EC 104(4)
H1EB N1E H1EC 106(4)
C1E N1E H1EA 111(3)
C1E N1E H1EB 111(3)
C1E N1E H1EC 109(3)
C2E C1E N1E 117.6(3)
C6E C1E N1E 120.2(3)
C6E C1E C2E 122.1(3)
C1E C2E H2E 120.8
C3E C2E C1E 118.5(3)
C3E C2E H2E 120.8
C2E C3E H3E 119.7
C2E C3E C4E 120.6(3)
C4E C3E H3E 119.7
C3E C4E H4E 120.1
C5E C4E C3E 119.9(3)
C5E C4E H4E 120.1
C4E C5E H5E 119.7
C4E C5E C6E 120.6(3)
C6E C5E H5E 119.7
C1E C6E C5E 118.4(3)
C1E C6E H6E 120.8
C5E C6E H6E 120.8

loop_
_geom_bond_atom_site_label_1
_geom_bond_atom_site_label_2
_geom_bond_distance
Mo1 O1 1.889(2)
Mo1 O1W 2.395(2)
Mo1 O6 1.910(2)
Mo1 O9 2.3140(19)
Mo1 O15 1.696(2)
Mo1 O16 1.727(2)
Mo2 O1 1.889(2)
Mo2 O2 1.957(2)
Mo2 O7 2.2358(19)
Mo2 O10 2.319(2)
Mo2 O17 1.701(2)
Mo2 O18 1.724(2)
Mo3 O2 1.909(2)
Mo3 O3 1.890(2)
Mo3 O7 2.3099(19)
Mo3 O11 2.331(2)
Mo3 O19 1.704(2)
Mo3 O20 1.735(2)
Mo4 O3 1.946(2)
Mo4 O4 1.870(2)
Mo4 O8 2.249(2)
Mo4 O11 2.375(2)
Mo4 O21 1.727(2)
Mo4 O22 1.709(2)
Mo5 O4 1.950(2)
Mo5 O5 1.914(2)
Mo5 O8 2.274(2)
Mo5 O12 2.266(2)
Mo5 O23 1.711(2)
Mo5 O24 1.703(2)
Mo6 O1W 2.436(2)
Mo6 O5 1.864(2)
Mo6 O6 1.986(2)
Mo6 O9 2.289(2)
Mo6 O25 1.702(2)
Mo6 O26 1.703(2)
As1 O7 1.6880(19)
As1 O8 1.6943(19)
As1 O9 1.698(2)
As1 O14 1.6734(19)
As2 O10 1.687(2)
As2 O11 1.6819(19)
As2 O12 1.661(2)
As2 O13 1.735(2)
O1W H1WA 0.85(5)
O1W H1WB 0.86(5)
O13 H13 0.79(5)
O2W H2WA 0.853(19)
O2W H2WB 0.850(19)
O3W H3WA 0.82(5)
O3W H3WB 0.849(19)
O4W H4WA 0.875(10)
O4W H4WB 0.926(19)
N1A H1AA 0.89(5)
N1A H1AB 0.879(19)
N1A H1AC 0.865(19)
C1A N1A 1.472(4)
C1A C2A 1.369(5)
C1A C6A 1.383(4)
C2A H2A 0.9300
C2A C3A 1.388(5)
C3A H3A 0.9300
C3A C4A 1.377(5)
C4A H4A 0.9300
C4A C5A 1.389(6)
C5A H5A 0.9300
C5A C6A 1.392(5)
C6A H6A 0.9300
N1B H1BA 0.8900
N1B H1BB 0.8900
N1B H1BC 0.8900
C1B N1B 1.459(4)
C1B C2B 1.392(5)
C1B C6B 1.383(5)
C2B H2B 0.9300
C2B C3B 1.373(5)
C3B H3B 0.9300
C3B C4B 1.386(5)
C4B H4B 0.9300
C4B C5B 1.390(5)
C5B H5B 0.9300
C5B C6B 1.370(5)
C6B H6B 0.9300
N1C H1CA 0.93(5)
N1C H1CB 0.85(5)
N1C H1CC 0.92(5)
C1C N1C 1.474(4)
C1C C2C 1.381(4)
C1C C6C 1.380(4)
C2C H2C 0.9300
C2C C3C 1.389(4)
C3C H3C 0.9300
C3C C4C 1.381(4)
C4C H4C 0.9300
C4C C5C 1.387(4)
C5C H5C 0.9300
C5C C6C 1.388(4)
C6C H6C 0.9300
N1D H1DA 0.8900
N1D H1DB 0.8900
N1D H1DC 0.8900
C1D N1D 1.468(4)
C1D C2D 1.387(4)
C1D C6D 1.387(4)
C2D H2D 0.9300
C2D C3D 1.390(5)
C3D H3D 0.9300
C3D C4D 1.382(5)
C4D H4D 0.9300
C4D C5D 1.383(5)
C5D H5D 0.9300
C5D C6D 1.387(4)
C6D H6D 0.9300
N1E H1EA 0.84(5)
N1E H1EB 0.94(5)
N1E H1EC 0.86(5)
C1E N1E 1.466(4)
C1E C2E 1.388(4)
C1E C6E 1.382(4)
C2E H2E 0.9300
C2E C3E 1.386(5)
C3E H3E 0.9300
C3E C4E 1.387(5)
C4E H4E 0.9300
C4E C5E 1.384(5)
C5E H5E 0.9300
C5E C6E 1.392(4)
C6E H6E 0.9300

loop_
_geom_torsion_atom_site_label_1
_geom_torsion_atom_site_label_2
_geom_torsion_atom_site_label_3
_geom_torsion_atom_site_label_4
_geom_torsion
O1W Mo1 O1 Mo2 102.0(4)
O1W Mo6 O5 Mo5 -132.6(3)
O2 Mo2 O1 Mo1 -55.3(5)
O2 Mo3 O3 Mo4 -59.3(2)
O3 Mo4 O4 Mo5 45.0(2)
O6 Mo1 O1 Mo2 72.9(4)
O6 Mo6 O5 Mo5 -103.3(3)
O7 Mo2 O1 Mo1 -15.1(4)
O7 Mo3 O3 Mo4 -95.98(12)
O7 As1 O8 Mo4 -51.37(14)
O7 As1 O8 Mo5 119.56(16)
O7 As1 O9 Mo1 18.54(17)
O7 As1 O9 Mo6 -134.73(13)
O8 Mo4 O4 Mo5 10.39(11)
O8 As1 O7 Mo2 -103.20(15)
O8 As1 O7 Mo3 39.52(14)
O8 As1 O9 Mo1 137.47(13)
O8 As1 O9 Mo6 -15.80(17)
O9 Mo1 O1 Mo2 32.7(4)
O9 Mo6 O5 Mo5 -64.1(3)
O9 As1 O7 Mo2 15.46(17)
O9 As1 O7 Mo3 158.18(10)
O9 As1 O8 Mo4 -170.63(11)
O9 As1 O8 Mo5 0.30(19)
O10 Mo2 O1 Mo1 -93.4(4)
O10 As2 O11 Mo3 13.04(16)
O10 As2 O11 Mo4 -112.40(13)
O10 As2 O12 Mo5 96.18(14)
O11 Mo3 O3 Mo4 -13.46(10)
O11 Mo4 O4 Mo5 84.75(12)
O11 As2 O10 Mo2 -15.89(17)
O11 As2 O12 Mo5 -33.48(16)
O12 As2 O10 Mo2 -145.15(13)
O12 As2 O11 Mo3 140.57(12)
O12 As2 O11 Mo4 15.13(16)
O13 As2 O10 Mo2 100.14(14)
O13 As2 O11 Mo3 -99.64(13)
O13 As2 O11 Mo4 134.92(12)
O13 As2 O12 Mo5 -153.04(13)
O14 As1 O7 Mo2 136.49(14)
O14 As1 O7 Mo3 -80.79(13)
O14 As1 O8 Mo4 70.10(14)
O14 As1 O8 Mo5 -118.98(17)
O14 As1 O9 Mo1 -103.44(15)
O14 As1 O9 Mo6 103.29(15)
O15 Mo1 O1 Mo2 -166.5(4)
O16 Mo1 O1 Mo2 -60.1(4)
O17 Mo2 O1 Mo1 179.8(4)
O18 Mo2 O1 Mo1 72.7(4)
O19 Mo3 O3 Mo4 68.20(13)
O20 Mo3 O3 Mo4 176.48(12)
O21 Mo4 O4 Mo5 172.21(12)
O22 Mo4 O4 Mo5 -80.07(13)
O25 Mo6 O5 Mo5 140.9(3)
O26 Mo6 O5 Mo5 32.9(3)
N1A C1A C2A C3A 179.3(3)
N1A C1A C6A C5A -179.5(4)
C1A C2A C3A C4A -0.4(7)
C2A C1A C6A C5A -2.5(6)
C2A C3A C4A C5A -1.2(7)
C3A C4A C5A C6A 1.0(7)
C4A C5A C6A C1A 0.8(7)
C6A C1A C2A C3A 2.3(6)
N1B C1B C2B C3B 174.0(3)
N1B C1B C6B C5B -173.4(3)
C1B C2B C3B C4B -0.8(5)
C2B C1B C6B C5B 2.6(5)
C2B C3B C4B C5B 2.8(5)
C3B C4B C5B C6B -2.1(5)
C4B C5B C6B C1B -0.6(5)
C6B C1B C2B C3B -1.9(5)
N1C C1C C2C C3C -179.4(3)
N1C C1C C6C C5C 179.4(3)
C1C C2C C3C C4C 0.7(5)
C2C C1C C6C C5C -0.9(5)
C2C C3C C4C C5C -2.2(5)
C3C C4C C5C C6C 2.1(5)
C4C C5C C6C C1C -0.6(5)
C6C C1C C2C C3C 0.9(5)
N1D C1D C2D C3D 177.1(3)
N1D C1D C6D C5D -177.1(3)
C1D C2D C3D C4D 0.1(5)
C2D C1D C6D C5D 2.2(5)
C2D C3D C4D C5D 1.9(5)
C3D C4D C5D C6D -1.9(5)
C4D C5D C6D C1D -0.2(5)
C6D C1D C2D C3D -2.2(5)
N1E C1E C2E C3E -179.9(3)
N1E C1E C6E C5E 179.6(3)
C1E C2E C3E C4E 0.6(5)
C2E C1E C6E C5E -0.3(4)
C2E C3E C4E C5E -0.9(5)
C3E C4E C5E C6E 0.6(5)
C4E C5E C6E C1E 0.0(5)
C6E C1E C2E C3E 0.0(4)
